data_4113842
loop_
_publ_author_name
'Mark P. Mehn'
'Kiyoshi Fujisawa'
'Eric L. Hegg'
'Lawrence Que'

_publ_section_title
;
 Oxygen Activation by Nonheme Iron(II) Complexes: \a-Keto Carboxylate
 versus Carboxylate
;
_journal_name_full 'Journal of the American Chemical Society'
_journal_page_first 7828
_journal_page_last 7842
_journal_paper_doi 10.1021/ja028867f
_journal_volume 125
_journal_year 2003
_chemical_formula_moiety 'C H2 Cl2, C52 H39 B Fe N6 O2'
_chemical_formula_sum 'C53 H41 B Cl2 Fe N6 O2'
_chemical_formula_weight 931.48
_chemical_name_common 02128
_chemical_name_systematic
; 
 ? 
;
_space_group_IT_number 2
_symmetry_cell_setting triclinic
_symmetry_space_group_name_Hall '-P 1'
_symmetry_space_group_name_H-M 'P -1'
_atom_sites_solution_hydrogens geom
_atom_sites_solution_primary direct
_atom_sites_solution_secondary difmap
_audit_creation_method SHELXL-97
_cell_angle_alpha 112.102(2)
_cell_angle_beta 101.903(2)
_cell_angle_gamma 100.557(2)
_cell_formula_units_Z 2
_cell_length_a 8.944(1)
_cell_length_b 16.053(2)
_cell_length_c 17.941(2)
_cell_measurement_reflns_used 3822
_cell_measurement_temperature 173(2)
_cell_volume 2236.6(5)
_computing_cell_refinement 'SAINT, Bruker'
_computing_data_collection 'SMART, Bruker'
_computing_data_reduction 'SAINT, Bruker'
_computing_molecular_graphics 'SHELXTL, Bruker'
_computing_structure_refinement SHELXL-97
_computing_structure_solution SIR97
_diffrn_ambient_temperature 173(2)
_diffrn_measured_fraction_theta_full 0.981
_diffrn_measured_fraction_theta_max 0.981
_diffrn_measurement_device_type 'Siemens SMART Platform CCD'
_diffrn_measurement_method 'area detector, omega scans'
_diffrn_radiation_monochromator graphite
_diffrn_radiation_source 'fine-focus sealed tube'
_diffrn_radiation_type MoK\a
_diffrn_radiation_wavelength 0.71073
_diffrn_reflns_av_R_equivalents 0.0241
_diffrn_reflns_av_sigmaI/netI 0.0305
_diffrn_reflns_limit_h_max 11
_diffrn_reflns_limit_h_min -11
_diffrn_reflns_limit_k_max 20
_diffrn_reflns_limit_k_min -20
_diffrn_reflns_limit_l_max 23
_diffrn_reflns_limit_l_min -23
_diffrn_reflns_number 24366
_diffrn_reflns_theta_full 27.53
_diffrn_reflns_theta_max 27.53
_diffrn_reflns_theta_min 1.29
_exptl_absorpt_coefficient_mu 0.507
_exptl_absorpt_correction_T_max 1.000000
_exptl_absorpt_correction_T_min 0.871789
_exptl_absorpt_correction_type multi-scan
_exptl_absorpt_process_details 'SADABS, R. Blessing, 1995'
_exptl_crystal_colour colorless
_exptl_crystal_density_diffrn 1.383
_exptl_crystal_description block
_exptl_crystal_F_000 964
_exptl_crystal_size_max 0.36
_exptl_crystal_size_mid 0.29
_exptl_crystal_size_min 0.22
_refine_diff_density_max 0.421
_refine_diff_density_min -0.577
_refine_diff_density_rms 0.053
_refine_ls_extinction_method none
_refine_ls_goodness_of_fit_ref 1.023
_refine_ls_hydrogen_treatment mixed
_refine_ls_matrix_type full
_refine_ls_number_parameters 600
_refine_ls_number_reflns 10127
_refine_ls_number_restraints 7
_refine_ls_restrained_S_all 1.024
_refine_ls_R_factor_all 0.0500
_refine_ls_R_factor_gt 0.0392
_refine_ls_shift/su_max 0.001
_refine_ls_shift/su_mean 0.000
_refine_ls_structure_factor_coef Fsqd
_refine_ls_weighting_details 'calc w=1/[\s^2^(Fo^2^)+(0.0554P)^2^+0.8184P] where P=(Fo^2^+2Fc^2^)/3'
_refine_ls_weighting_scheme calc
_refine_ls_wR_factor_gt 0.0994
_refine_ls_wR_factor_ref 0.1043
_reflns_number_gt 8385
_reflns_number_total 10127
_reflns_threshold_expression >2sigma(I)
_cod_data_source_file ja028867fsi20021008_062216_2.cif
_cod_data_source_block 02128
_cod_depositor_comments
;
The following automatic conversions were performed:

'_exptl_absorpt_correction_type' value 'multi-scans' was replaced
with the value 'multi-scan' as specified in the replacement file
'src/cod-tools/trunk/data/replacement-values/replacement_values.lst'.

Automatic conversion script
Id: cif_fix_values 5376 2017-05-30 11:51:03Z andrius 
;
_cod_original_cell_volume 2236.7(4)
_cod_database_code 4113842

loop_
_symmetry_equiv_pos_as_xyz
'x, y, z'
'-x, -y, -z'

loop_
_atom_site_label
_atom_site_type_symbol
_atom_site_fract_x
_atom_site_fract_y
_atom_site_fract_z
_atom_site_U_iso_or_equiv
_atom_site_adp_type
_atom_site_occupancy
_atom_site_symmetry_multiplicity
_atom_site_calc_flag
_atom_site_refinement_flags
_atom_site_disorder_assembly
_atom_site_disorder_group
Fe1 Fe 0.12336(3) 0.133682(15) 0.762030(14) 0.02263(7) Uani 1 1 d . . .
O2 O 0.07135(15) -0.02756(8) 0.67955(8) 0.0318(3) Uani 1 1 d . . .
O1 O -0.00309(15) 0.04022(8) 0.79107(7) 0.0317(3) Uani 1 1 d . . .
N11 N 0.14375(15) 0.27709(9) 0.84646(8) 0.0225(3) Uani 1 1 d . . .
N12 N 0.23012(16) 0.34217(9) 0.82733(8) 0.0223(3) Uani 1 1 d . . .
N21 N 0.37137(16) 0.17857(9) 0.79004(8) 0.0239(3) Uani 1 1 d . . .
N22 N 0.42751(15) 0.25698(9) 0.77845(8) 0.0231(3) Uani 1 1 d . . .
N31 N 0.07256(15) 0.16961(9) 0.66248(8) 0.0224(3) Uani 1 1 d . . .
N32 N 0.18077(15) 0.24782(9) 0.67108(8) 0.0223(3) Uani 1 1 d . . .
B1 B 0.3111(2) 0.31122(12) 0.75667(11) 0.0220(3) Uani 1 1 d . . .
H1B H 0.374(2) 0.3696(12) 0.7501(11) 0.024(5) Uiso 1 1 d . . .
C1 C -0.00088(19) -0.03394(11) 0.73011(10) 0.0261(3) Uani 1 1 d . . .
C2 C -0.0890(2) -0.12680(11) 0.72222(11) 0.0266(3) Uani 1 1 d . . .
C3 C -0.1702(2) -0.19929(12) 0.64265(11) 0.0337(4) Uani 1 1 d . . .
H3A H -0.1690 -0.1900 0.5935 0.040 Uiso 1 1 calc R . .
C4 C -0.2528(2) -0.28534(13) 0.63547(13) 0.0427(5) Uani 1 1 d . . .
H4A H -0.3111 -0.3345 0.5813 0.051 Uiso 1 1 calc R . .
C5 C -0.2508(2) -0.29977(13) 0.70683(13) 0.0410(5) Uani 1 1 d . . .
H5A H -0.3061 -0.3592 0.7014 0.049 Uiso 1 1 calc R . .
C6 C -0.1688(2) -0.22828(13) 0.78609(13) 0.0387(4) Uani 1 1 d . . .
H6A H -0.1668 -0.2387 0.8350 0.046 Uiso 1 1 calc R . .
C7 C -0.0892(2) -0.14115(12) 0.79386(11) 0.0335(4) Uani 1 1 d . . .
H7A H -0.0348 -0.0913 0.8482 0.040 Uiso 1 1 calc R . .
C8 C 0.01610(18) 0.28079(11) 0.95749(10) 0.0240(3) Uani 1 1 d . . .
C9 C 0.0286(2) 0.19529(12) 0.95661(11) 0.0306(4) Uani 1 1 d . . .
H9A H 0.0948 0.1646 0.9278 0.037 Uiso 1 1 calc R . .
C10 C -0.0543(3) 0.15460(13) 0.99722(13) 0.0402(5) Uani 1 1 d . . .
H10A H -0.0481 0.0950 0.9942 0.048 Uiso 1 1 calc R . .
C11 C -0.1462(2) 0.20011(14) 1.04218(13) 0.0417(5) Uani 1 1 d . . .
H11A H -0.2016 0.1725 1.0709 0.050 Uiso 1 1 calc R . .
C12 C -0.1569(2) 0.28587(14) 1.04515(13) 0.0381(4) Uani 1 1 d . . .
H12A H -0.2186 0.3179 1.0767 0.046 Uiso 1 1 calc R . .
C13 C -0.0783(2) 0.32534(13) 1.00242(12) 0.0319(4) Uani 1 1 d . . .
H13A H -0.0887 0.3837 1.0037 0.038 Uiso 1 1 calc R . .
C14 C 0.10251(18) 0.32554(11) 0.91450(10) 0.0234(3) Uani 1 1 d . . .
C15 C 0.1613(2) 0.42192(11) 0.93927(10) 0.0255(3) Uani 1 1 d . . .
H15A H 0.1485 0.4714 0.9852 0.031 Uiso 1 1 calc R . .
C16 C 0.24198(19) 0.43055(11) 0.88342(10) 0.0232(3) Uani 1 1 d . . .
C17 C 0.33772(19) 0.51810(11) 0.88667(10) 0.0244(3) Uani 1 1 d . . .
C18 C 0.4383(2) 0.58655(11) 0.96527(11) 0.0285(3) Uani 1 1 d . . .
H18A H 0.4414 0.5760 1.0142 0.034 Uiso 1 1 calc R . .
C19 C 0.5335(2) 0.66955(12) 0.97286(12) 0.0347(4) Uani 1 1 d . . .
H19A H 0.6003 0.7158 1.0268 0.042 Uiso 1 1 calc R . .
C20 C 0.5311(2) 0.68501(13) 0.90177(13) 0.0370(4) Uani 1 1 d . . .
H20A H 0.5986 0.7411 0.9067 0.044 Uiso 1 1 calc R . .
C21 C 0.4304(2) 0.61856(12) 0.82343(12) 0.0335(4) Uani 1 1 d . . .
H21A H 0.4279 0.6296 0.7748 0.040 Uiso 1 1 calc R . .
C22 C 0.3327(2) 0.53558(12) 0.81581(11) 0.0279(3) Uani 1 1 d . . .
H22A H 0.2624 0.4908 0.7622 0.033 Uiso 1 1 calc R . .
C23 C 0.4823(2) 0.06644(12) 0.82936(11) 0.0288(4) Uani 1 1 d . . .
C24 C 0.5792(2) 0.00736(14) 0.81111(14) 0.0426(5) Uani 1 1 d . . .
H24A H 0.6527 0.0164 0.7815 0.051 Uiso 1 1 calc R . .
C25 C 0.5679(3) -0.06507(16) 0.83648(18) 0.0554(6) Uani 1 1 d . . .
H25A H 0.6342 -0.1052 0.8241 0.066 Uiso 1 1 calc R . .
C26 C 0.4621(3) -0.07916(16) 0.87910(16) 0.0531(6) Uani 1 1 d . . .
H26A H 0.4540 -0.1294 0.8952 0.064 Uiso 1 1 calc R . .
C27 C 0.3677(3) -0.02014(15) 0.89841(14) 0.0450(5) Uani 1 1 d . . .
H27A H 0.2954 -0.0292 0.9286 0.054 Uiso 1 1 calc R . .
C28 C 0.3778(2) 0.05218(13) 0.87391(12) 0.0348(4) Uani 1 1 d . . .
H28A H 0.3124 0.0926 0.8877 0.042 Uiso 1 1 calc R . .
C29 C 0.49600(19) 0.14510(11) 0.80577(10) 0.0254(3) Uani 1 1 d . . .
C30 C 0.63150(19) 0.20012(12) 0.80200(10) 0.0279(3) Uani 1 1 d . . .
H30A H 0.7345 0.1909 0.8092 0.033 Uiso 1 1 calc R . .
C31 C 0.58602(18) 0.27085(11) 0.78565(10) 0.0245(3) Uani 1 1 d . . .
C32 C 0.68682(19) 0.34805(12) 0.77657(10) 0.0270(3) Uani 1 1 d . . .
C33 C 0.6924(2) 0.44186(12) 0.81933(11) 0.0307(4) Uani 1 1 d . . .
H33A H 0.6273 0.4580 0.8552 0.037 Uiso 1 1 calc R . .
C34 C 0.7923(2) 0.51187(14) 0.80988(13) 0.0401(4) Uani 1 1 d . . .
H34A H 0.7945 0.5755 0.8388 0.048 Uiso 1 1 calc R . .
C35 C 0.8883(2) 0.48935(15) 0.75865(15) 0.0463(5) Uani 1 1 d . . .
H35A H 0.9566 0.5374 0.7523 0.056 Uiso 1 1 calc R . .
C36 C 0.8850(2) 0.39642(16) 0.71640(15) 0.0472(5) Uani 1 1 d . . .
H36A H 0.9513 0.3809 0.6812 0.057 Uiso 1 1 calc R . .
C37 C 0.7854(2) 0.32622(14) 0.72530(12) 0.0362(4) Uani 1 1 d . . .
H37A H 0.7841 0.2628 0.6964 0.043 Uiso 1 1 calc R . .
C38 C -0.17196(18) 0.05043(11) 0.55515(10) 0.0236(3) Uani 1 1 d . . .
C39 C -0.2310(2) -0.00940(12) 0.46912(11) 0.0283(3) Uani 1 1 d . . .
H39A H -0.1813 0.0030 0.4310 0.034 Uiso 1 1 calc R . .
C40 C -0.3624(2) -0.08706(12) 0.43936(11) 0.0334(4) Uani 1 1 d . . .
H40A H -0.4030 -0.1273 0.3807 0.040 Uiso 1 1 calc R . .
C41 C -0.4347(2) -0.10647(12) 0.49427(12) 0.0340(4) Uani 1 1 d . . .
H41A H -0.5237 -0.1603 0.4734 0.041 Uiso 1 1 calc R . .
C42 C -0.3774(2) -0.04747(13) 0.57974(12) 0.0331(4) Uani 1 1 d . . .
H42A H -0.4271 -0.0607 0.6176 0.040 Uiso 1 1 calc R . .
C43 C -0.2466(2) 0.03123(12) 0.61011(11) 0.0281(3) Uani 1 1 d . . .
H43A H -0.2082 0.0721 0.6687 0.034 Uiso 1 1 calc R . .
C44 C -0.03491(19) 0.13422(11) 0.58573(10) 0.0232(3) Uani 1 1 d . . .
C45 C 0.0040(2) 0.18927(12) 0.54439(10) 0.0273(3) Uani 1 1 d . . .
H45A H -0.0519 0.1799 0.4894 0.033 Uiso 1 1 calc R . .
C46 C 0.14084(19) 0.26044(11) 0.59956(10) 0.0245(3) Uani 1 1 d . . .
C47 C 0.2275(2) 0.34094(11) 0.58892(10) 0.0266(3) Uani 1 1 d . . .
C48 C 0.3925(2) 0.36517(12) 0.60440(11) 0.0310(4) Uani 1 1 d . . .
H48A H 0.4525 0.3283 0.6206 0.037 Uiso 1 1 calc R . .
C49 C 0.4692(2) 0.44347(13) 0.59608(11) 0.0370(4) Uani 1 1 d . . .
H49A H 0.5815 0.4598 0.6064 0.044 Uiso 1 1 calc R . .
C50 C 0.3829(2) 0.49771(13) 0.57284(12) 0.0398(4) Uani 1 1 d . . .
H50A H 0.4362 0.5521 0.5689 0.048 Uiso 1 1 calc R . .
C51 C 0.2190(3) 0.47272(13) 0.55539(13) 0.0403(4) Uani 1 1 d . . .
H51A H 0.1595 0.5091 0.5382 0.048 Uiso 1 1 calc R . .
C52 C 0.1409(2) 0.39451(13) 0.56296(11) 0.0336(4) Uani 1 1 d . . .
H52A H 0.0281 0.3773 0.5504 0.040 Uiso 1 1 calc R . .
C53 C 0.2154(5) -0.2226(3) 0.6557(2) 0.0716(10) Uani 0.847(3) 1 d PD A 1
H53A H 0.2764 -0.1593 0.7008 0.086 Uiso 0.847(3) 1 calc PR A 1
H53B H 0.1140 -0.2176 0.6253 0.086 Uiso 0.847(3) 1 calc PR A 1
Cl1 Cl 0.17249(18) -0.29767(8) 0.70152(7) 0.0777(3) Uani 0.847(3) 1 d PD A 1
Cl2 Cl 0.32504(13) -0.25817(10) 0.58496(14) 0.0871(5) Uani 0.847(3) 1 d PD A 1
C53' C 0.306(3) -0.2135(9) 0.6385(8) 0.0716(10) Uani 0.153(3) 1 d PD A 5
H53C H 0.4143 -0.1751 0.6769 0.086 Uiso 0.153(3) 1 calc PR A 5
H53D H 0.2445 -0.1701 0.6316 0.086 Uiso 0.153(3) 1 calc PR A 5
Cl1' Cl 0.3206(8) -0.2844(5) 0.5402(5) 0.0777(3) Uani 0.153(3) 1 d PD A 5
Cl2' Cl 0.2141(8) -0.2778(5) 0.6844(6) 0.0871(5) Uani 0.153(3) 1 d PD A 5

loop_
_atom_site_aniso_label
_atom_site_aniso_U_11
_atom_site_aniso_U_22
_atom_site_aniso_U_33
_atom_site_aniso_U_23
_atom_site_aniso_U_13
_atom_site_aniso_U_12
Fe1 0.02393(12) 0.01944(12) 0.02091(12) 0.00807(9) 0.00536(9) 0.00096(8)
O2 0.0362(7) 0.0275(6) 0.0289(6) 0.0110(5) 0.0129(5) 0.0022(5)
O1 0.0414(7) 0.0202(6) 0.0278(6) 0.0067(5) 0.0137(5) 0.0003(5)
N11 0.0230(6) 0.0211(6) 0.0207(6) 0.0083(5) 0.0059(5) 0.0025(5)
N12 0.0246(7) 0.0189(6) 0.0194(6) 0.0069(5) 0.0051(5) 0.0017(5)
N21 0.0263(7) 0.0204(6) 0.0217(7) 0.0080(5) 0.0058(5) 0.0033(5)
N22 0.0220(6) 0.0208(6) 0.0214(7) 0.0072(5) 0.0050(5) 0.0008(5)
N31 0.0220(6) 0.0197(6) 0.0204(6) 0.0067(5) 0.0046(5) 0.0004(5)
N32 0.0234(6) 0.0196(6) 0.0195(6) 0.0072(5) 0.0049(5) 0.0009(5)
B1 0.0223(8) 0.0210(8) 0.0182(8) 0.0068(7) 0.0046(7) 0.0018(7)
C1 0.0267(8) 0.0232(8) 0.0238(8) 0.0097(6) 0.0043(6) 0.0015(6)
C2 0.0270(8) 0.0219(8) 0.0266(8) 0.0080(7) 0.0079(7) 0.0028(6)
C3 0.0378(10) 0.0271(9) 0.0260(9) 0.0067(7) 0.0070(7) -0.0003(7)
C4 0.0463(11) 0.0261(9) 0.0357(10) 0.0038(8) 0.0052(9) -0.0057(8)
C5 0.0417(11) 0.0230(9) 0.0491(12) 0.0140(8) 0.0094(9) -0.0031(8)
C6 0.0447(11) 0.0329(10) 0.0391(11) 0.0198(8) 0.0132(9) 0.0026(8)
C7 0.0386(10) 0.0273(9) 0.0274(9) 0.0098(7) 0.0077(7) 0.0000(7)
C8 0.0229(7) 0.0242(8) 0.0195(7) 0.0075(6) 0.0035(6) 0.0019(6)
C9 0.0414(10) 0.0251(8) 0.0253(8) 0.0089(7) 0.0137(7) 0.0096(7)
C10 0.0591(13) 0.0266(9) 0.0395(11) 0.0171(8) 0.0214(10) 0.0091(9)
C11 0.0453(11) 0.0424(11) 0.0453(12) 0.0244(9) 0.0241(9) 0.0070(9)
C12 0.0362(10) 0.0434(11) 0.0446(11) 0.0219(9) 0.0232(9) 0.0152(8)
C13 0.0322(9) 0.0335(9) 0.0365(10) 0.0184(8) 0.0146(8) 0.0125(7)
C14 0.0233(7) 0.0242(8) 0.0201(8) 0.0085(6) 0.0048(6) 0.0057(6)
C15 0.0293(8) 0.0223(8) 0.0227(8) 0.0070(6) 0.0087(6) 0.0072(6)
C16 0.0245(8) 0.0206(7) 0.0205(8) 0.0075(6) 0.0038(6) 0.0040(6)
C17 0.0243(8) 0.0199(7) 0.0267(8) 0.0080(6) 0.0076(6) 0.0059(6)
C18 0.0295(8) 0.0244(8) 0.0274(9) 0.0097(7) 0.0041(7) 0.0061(7)
C19 0.0282(9) 0.0229(8) 0.0402(10) 0.0077(7) 0.0011(7) 0.0021(7)
C20 0.0291(9) 0.0258(9) 0.0565(12) 0.0185(9) 0.0150(9) 0.0046(7)
C21 0.0380(10) 0.0314(9) 0.0411(10) 0.0213(8) 0.0192(8) 0.0123(8)
C22 0.0308(9) 0.0255(8) 0.0275(9) 0.0111(7) 0.0098(7) 0.0083(7)
C23 0.0272(8) 0.0267(8) 0.0268(8) 0.0101(7) 0.0016(7) 0.0051(7)
C24 0.0414(11) 0.0410(11) 0.0525(13) 0.0230(10) 0.0181(10) 0.0173(9)
C25 0.0540(13) 0.0455(12) 0.0833(18) 0.0360(13) 0.0251(13) 0.0291(11)
C26 0.0523(13) 0.0454(12) 0.0754(17) 0.0409(12) 0.0161(12) 0.0167(10)
C27 0.0437(11) 0.0462(12) 0.0557(13) 0.0327(11) 0.0164(10) 0.0118(9)
C28 0.0341(9) 0.0339(9) 0.0388(10) 0.0187(8) 0.0089(8) 0.0111(8)
C29 0.0261(8) 0.0247(8) 0.0201(8) 0.0062(6) 0.0043(6) 0.0053(6)
C30 0.0230(8) 0.0303(8) 0.0256(8) 0.0088(7) 0.0051(6) 0.0065(6)
C31 0.0212(7) 0.0251(8) 0.0191(7) 0.0047(6) 0.0036(6) 0.0015(6)
C32 0.0199(7) 0.0295(8) 0.0248(8) 0.0097(7) 0.0023(6) 0.0013(6)
C33 0.0229(8) 0.0301(9) 0.0297(9) 0.0082(7) 0.0044(7) 0.0003(7)
C34 0.0298(9) 0.0327(10) 0.0481(12) 0.0158(9) 0.0043(8) -0.0013(7)
C35 0.0318(10) 0.0468(12) 0.0610(14) 0.0300(11) 0.0135(9) -0.0010(9)
C36 0.0351(10) 0.0583(13) 0.0554(13) 0.0281(11) 0.0246(10) 0.0094(9)
C37 0.0313(9) 0.0382(10) 0.0379(10) 0.0141(8) 0.0137(8) 0.0082(8)
C38 0.0203(7) 0.0226(7) 0.0232(8) 0.0080(6) 0.0026(6) 0.0039(6)
C39 0.0261(8) 0.0287(8) 0.0246(8) 0.0080(7) 0.0062(7) 0.0049(7)
C40 0.0298(9) 0.0273(8) 0.0269(9) 0.0010(7) 0.0024(7) 0.0019(7)
C41 0.0250(8) 0.0250(8) 0.0406(10) 0.0091(8) 0.0036(7) -0.0010(7)
C42 0.0276(9) 0.0341(9) 0.0371(10) 0.0173(8) 0.0107(7) 0.0022(7)
C43 0.0259(8) 0.0274(8) 0.0240(8) 0.0082(7) 0.0045(6) 0.0016(6)
C44 0.0230(7) 0.0232(8) 0.0205(8) 0.0072(6) 0.0057(6) 0.0055(6)
C45 0.0264(8) 0.0293(8) 0.0205(8) 0.0104(7) 0.0018(6) 0.0016(7)
C46 0.0258(8) 0.0244(8) 0.0215(8) 0.0094(6) 0.0070(6) 0.0042(6)
C47 0.0313(8) 0.0252(8) 0.0190(8) 0.0083(6) 0.0070(6) 0.0016(6)
C48 0.0322(9) 0.0332(9) 0.0241(8) 0.0127(7) 0.0067(7) 0.0029(7)
C49 0.0344(10) 0.0377(10) 0.0275(9) 0.0121(8) 0.0059(7) -0.0075(8)
C50 0.0508(12) 0.0278(9) 0.0334(10) 0.0130(8) 0.0115(9) -0.0041(8)
C51 0.0534(12) 0.0323(10) 0.0386(11) 0.0199(8) 0.0135(9) 0.0100(9)
C52 0.0347(9) 0.0343(9) 0.0310(9) 0.0160(8) 0.0089(7) 0.0052(7)
C53 0.093(3) 0.076(2) 0.064(2) 0.0360(17) 0.0257(19) 0.051(2)
Cl1 0.0836(7) 0.0794(6) 0.0904(7) 0.0467(5) 0.0360(5) 0.0366(6)
Cl2 0.0694(5) 0.0843(7) 0.1413(14) 0.0612(9) 0.0619(7) 0.0367(5)
C53' 0.093(3) 0.076(2) 0.064(2) 0.0360(17) 0.0257(19) 0.051(2)
Cl1' 0.0836(7) 0.0794(6) 0.0904(7) 0.0467(5) 0.0360(5) 0.0366(6)
Cl2' 0.0694(5) 0.0843(7) 0.1413(14) 0.0612(9) 0.0619(7) 0.0367(5)

loop_
_atom_type_symbol
_atom_type_description
_atom_type_scat_dispersion_real
_atom_type_scat_dispersion_imag
_atom_type_scat_source
C C 0.0033 0.0016 'International Tables Vol C Tables 4.2.6.8 and 6.1.1.4'
H H 0.0000 0.0000 'International Tables Vol C Tables 4.2.6.8 and 6.1.1.4'
B B 0.0013 0.0007 'International Tables Vol C Tables 4.2.6.8 and 6.1.1.4'
N N 0.0061 0.0033 'International Tables Vol C Tables 4.2.6.8 and 6.1.1.4'
O O 0.0106 0.0060 'International Tables Vol C Tables 4.2.6.8 and 6.1.1.4'
Cl Cl 0.1484 0.1585 'International Tables Vol C Tables 4.2.6.8 and 6.1.1.4'
Fe Fe 0.3463 0.8444 'International Tables Vol C Tables 4.2.6.8 and 6.1.1.4'

loop_
_geom_angle_atom_site_label_1
_geom_angle_atom_site_label_2
_geom_angle_atom_site_label_3
_geom_angle
O1 Fe1 N31 132.16(5)
O1 Fe1 N21 127.46(5)
N31 Fe1 N21 95.64(5)
O1 Fe1 N11 111.63(5)
N31 Fe1 N11 88.23(5)
N21 Fe1 N11 86.13(5)
O1 Fe1 O2 59.96(4)
N31 Fe1 O2 96.32(5)
N21 Fe1 O2 100.71(5)
N11 Fe1 O2 171.33(4)
O1 Fe1 C1 30.59(5)
N31 Fe1 C1 116.10(5)
N21 Fe1 C1 117.37(5)
N11 Fe1 C1 142.15(5)
O2 Fe1 C1 29.38(5)
C1 O2 Fe1 82.58(10)
C1 O1 Fe1 96.95(10)
C14 N11 N12 106.70(12)
C14 N11 Fe1 140.90(11)
N12 N11 Fe1 112.37(9)
C16 N12 N11 109.70(12)
C16 N12 B1 129.18(13)
N11 N12 B1 120.83(12)
C29 N21 N22 106.97(13)
C29 N21 Fe1 137.55(11)
N22 N21 Fe1 114.68(10)
C31 N22 N21 109.35(13)
C31 N22 B1 130.73(13)
N21 N22 B1 119.86(12)
C44 N31 N32 107.18(12)
C44 N31 Fe1 137.78(11)
N32 N31 Fe1 114.87(9)
C46 N32 N31 109.37(12)
C46 N32 B1 130.23(13)
N31 N32 B1 120.06(12)
N32 B1 N12 109.13(13)
N32 B1 N22 110.63(13)
N12 B1 N22 108.67(13)
N32 B1 H1B 106.9(10)
N12 B1 H1B 111.8(9)
N22 B1 H1B 109.7(9)
O2 C1 O1 120.49(15)
O2 C1 C2 121.75(15)
O1 C1 C2 117.75(14)
O2 C1 Fe1 68.05(9)
O1 C1 Fe1 52.46(8)
C2 C1 Fe1 170.04(12)
C7 C2 C3 120.02(16)
C7 C2 C1 120.32(15)
C3 C2 C1 119.67(15)
C4 C3 C2 119.57(17)
C4 C3 H3A 120.2
C2 C3 H3A 120.2
C5 C4 C3 120.23(18)
C5 C4 H4A 119.9
C3 C4 H4A 119.9
C4 C5 C6 120.45(17)
C4 C5 H5A 119.8
C6 C5 H5A 119.8
C5 C6 C7 119.64(18)
C5 C6 H6A 120.2
C7 C6 H6A 120.2
C2 C7 C6 120.07(17)
C2 C7 H7A 120.0
C6 C7 H7A 120.0
C9 C8 C13 118.19(15)
C9 C8 C14 121.86(15)
C13 C8 C14 119.93(15)
C10 C9 C8 120.70(16)
C10 C9 H9A 119.6
C8 C9 H9A 119.6
C11 C10 C9 120.37(17)
C11 C10 H10A 119.8
C9 C10 H10A 119.8
C12 C11 C10 119.56(17)
C12 C11 H11A 120.2
C10 C11 H11A 120.2
C11 C12 C13 120.21(17)
C11 C12 H12A 119.9
C13 C12 H12A 119.9
C12 C13 C8 120.91(17)
C12 C13 H13A 119.5
C8 C13 H13A 119.5
N11 C14 C15 109.96(14)
N11 C14 C8 123.31(14)
C15 C14 C8 126.64(14)
C16 C15 C14 106.03(14)
C16 C15 H15A 127.0
C14 C15 H15A 127.0
N12 C16 C15 107.61(13)
N12 C16 C17 124.76(14)
C15 C16 C17 127.40(14)
C22 C17 C18 118.70(15)
C22 C17 C16 123.54(15)
C18 C17 C16 117.76(15)
C19 C18 C17 120.92(17)
C19 C18 H18A 119.5
C17 C18 H18A 119.5
C20 C19 C18 119.92(17)
C20 C19 H19A 120.0
C18 C19 H19A 120.0
C19 C20 C21 119.99(16)
C19 C20 H20A 120.0
C21 C20 H20A 120.0
C20 C21 C22 120.17(17)
C20 C21 H21A 119.9
C22 C21 H21A 119.9
C21 C22 C17 120.25(16)
C21 C22 H22A 119.9
C17 C22 H22A 119.9
C28 C23 C24 118.68(17)
C28 C23 C29 120.59(16)
C24 C23 C29 120.65(16)
C23 C24 C25 119.74(19)
C23 C24 H24A 120.1
C25 C24 H24A 120.1
C26 C25 C24 120.8(2)
C26 C25 H25A 119.6
C24 C25 H25A 119.6
C25 C26 C27 119.7(2)
C25 C26 H26A 120.1
C27 C26 H26A 120.1
C26 C27 C28 120.2(2)
C26 C27 H27A 119.9
C28 C27 H27A 119.9
C27 C28 C23 120.84(18)
C27 C28 H28A 119.6
C23 C28 H28A 119.6
N21 C29 C30 109.73(15)
N21 C29 C23 121.61(15)
C30 C29 C23 128.50(16)
C31 C30 C29 106.21(15)
C31 C30 H30A 126.9
C29 C30 H30A 126.9
N22 C31 C30 107.71(14)
N22 C31 C32 124.85(15)
C30 C31 C32 127.43(15)
C33 C32 C37 118.76(16)
C33 C32 C31 122.94(15)
C37 C32 C31 118.26(15)
C34 C33 C32 120.46(17)
C34 C33 H33A 119.8
C32 C33 H33A 119.8
C35 C34 C33 120.23(19)
C35 C34 H34A 119.9
C33 C34 H34A 119.9
C34 C35 C36 119.85(18)
C34 C35 H35A 120.1
C36 C35 H35A 120.1
C37 C36 C35 120.26(19)
C37 C36 H36A 119.9
C35 C36 H36A 119.9
C36 C37 C32 120.44(18)
C36 C37 H37A 119.8
C32 C37 H37A 119.8
C43 C38 C39 119.22(15)
C43 C38 C44 121.33(14)
C39 C38 C44 119.42(15)
C40 C39 C38 119.95(16)
C40 C39 H39A 120.0
C38 C39 H39A 120.0
C41 C40 C39 120.59(16)
C41 C40 H40A 119.7
C39 C40 H40A 119.7
C40 C41 C42 119.97(16)
C40 C41 H41A 120.0
C42 C41 H41A 120.0
C41 C42 C43 119.85(16)
C41 C42 H42A 120.1
C43 C42 H42A 120.1
C42 C43 C38 120.40(16)
C42 C43 H43A 119.8
C38 C43 H43A 119.8
N31 C44 C45 109.58(14)
N31 C44 C38 122.38(14)
C45 C44 C38 128.03(15)
C46 C45 C44 106.15(14)
C46 C45 H45A 126.9
C44 C45 H45A 126.9
N32 C46 C45 107.72(14)
N32 C46 C47 123.69(14)
C45 C46 C47 128.48(15)
C48 C47 C52 119.22(16)
C48 C47 C46 122.08(16)
C52 C47 C46 118.71(15)
C49 C48 C47 119.85(17)
C49 C48 H48A 120.1
C47 C48 H48A 120.1
C50 C49 C48 120.46(18)
C50 C49 H49A 119.8
C48 C49 H49A 119.8
C51 C50 C49 119.93(17)
C51 C50 H50A 120.0
C49 C50 H50A 120.0
C50 C51 C52 120.20(19)
C50 C51 H51A 119.9
C52 C51 H51A 119.9
C51 C52 C47 120.29(18)
C51 C52 H52A 119.9
C47 C52 H52A 119.9
Cl1 C53 Cl2 113.75(18)
Cl1 C53 H53A 108.8
Cl2 C53 H53A 108.8
Cl1 C53 H53B 108.8
Cl2 C53 H53B 108.8
H53A C53 H53B 107.7
Cl2' C53' Cl1' 112.9(8)
Cl2' C53' H53C 109.0
Cl1' C53' H53C 109.0
Cl2' C53' H53D 109.0
Cl1' C53' H53D 109.0
H53C C53' H53D 107.8

loop_
_geom_bond_atom_site_label_1
_geom_bond_atom_site_label_2
_geom_bond_distance
Fe1 O1 2.0028(12)
Fe1 N31 2.0653(13)
Fe1 N21 2.0916(14)
Fe1 N11 2.1762(13)
Fe1 O2 2.3449(12)
Fe1 C1 2.5071(16)
O2 C1 1.240(2)
O1 C1 1.285(2)
N11 C14 1.344(2)
N11 N12 1.3746(17)
N12 C16 1.365(2)
N12 B1 1.554(2)
N21 C29 1.347(2)
N21 N22 1.3740(18)
N22 C31 1.365(2)
N22 B1 1.554(2)
N31 C44 1.345(2)
N31 N32 1.3727(17)
N32 C46 1.359(2)
N32 B1 1.550(2)
B1 H1B 1.063(17)
C1 C2 1.493(2)
C2 C7 1.389(2)
C2 C3 1.390(2)
C3 C4 1.387(3)
C3 H3A 0.9500
C4 C5 1.381(3)
C4 H4A 0.9500
C5 C6 1.382(3)
C5 H5A 0.9500
C6 C7 1.389(2)
C6 H6A 0.9500
C7 H7A 0.9500
C8 C9 1.392(2)
C8 C13 1.394(2)
C8 C14 1.472(2)
C9 C10 1.382(2)
C9 H9A 0.9500
C10 C11 1.382(3)
C10 H10A 0.9500
C11 C12 1.380(3)
C11 H11A 0.9500
C12 C13 1.382(2)
C12 H12A 0.9500
C13 H13A 0.9500
C14 C15 1.399(2)
C15 C16 1.382(2)
C15 H15A 0.9500
C16 C17 1.479(2)
C17 C22 1.395(2)
C17 C18 1.398(2)
C18 C19 1.385(2)
C18 H18A 0.9500
C19 C20 1.385(3)
C19 H19A 0.9500
C20 C21 1.387(3)
C20 H20A 0.9500
C21 C22 1.394(2)
C21 H21A 0.9500
C22 H22A 0.9500
C23 C28 1.390(3)
C23 C24 1.394(3)
C23 C29 1.468(2)
C24 C25 1.394(3)
C24 H24A 0.9500
C25 C26 1.371(3)
C25 H25A 0.9500
C26 C27 1.378(3)
C26 H26A 0.9500
C27 C28 1.382(3)
C27 H27A 0.9500
C28 H28A 0.9500
C29 C30 1.393(2)
C30 C31 1.382(2)
C30 H30A 0.9500
C31 C32 1.476(2)
C32 C33 1.395(2)
C32 C37 1.397(2)
C33 C34 1.389(2)
C33 H33A 0.9500
C34 C35 1.380(3)
C34 H34A 0.9500
C35 C36 1.387(3)
C35 H35A 0.9500
C36 C37 1.384(3)
C36 H36A 0.9500
C37 H37A 0.9500
C38 C43 1.392(2)
C38 C39 1.395(2)
C38 C44 1.475(2)
C39 C40 1.387(2)
C39 H39A 0.9500
C40 C41 1.380(3)
C40 H40A 0.9500
C41 C42 1.384(3)
C41 H41A 0.9500
C42 C43 1.392(2)
C42 H42A 0.9500
C43 H43A 0.9500
C44 C45 1.393(2)
C45 C46 1.385(2)
C45 H45A 0.9500
C46 C47 1.479(2)
C47 C48 1.395(2)
C47 C52 1.398(3)
C48 C49 1.393(2)
C48 H48A 0.9500
C49 C50 1.384(3)
C49 H49A 0.9500
C50 C51 1.381(3)
C50 H50A 0.9500
C51 C52 1.389(3)
C51 H51A 0.9500
C52 H52A 0.9500
C53 Cl1 1.728(3)
C53 Cl2 1.752(3)
C53 H53A 0.9900
C53 H53B 0.9900
C53' Cl2' 1.739(8)
C53' Cl1' 1.751(8)
C53' H53C 0.9900
C53' H53D 0.9900

loop_
_geom_torsion_atom_site_label_1
_geom_torsion_atom_site_label_2
_geom_torsion_atom_site_label_3
_geom_torsion_atom_site_label_4
_geom_torsion
O1 Fe1 O2 C1 0.86(10)
N31 Fe1 O2 C1 -134.87(10)
N21 Fe1 O2 C1 128.15(10)
N11 Fe1 O2 C1 -13.6(4)
N31 Fe1 O1 C1 68.55(13)
N21 Fe1 O1 C1 -80.89(12)
N11 Fe1 O1 C1 176.85(10)
O2 Fe1 O1 C1 -0.83(10)
O1 Fe1 N11 C14 2.28(19)
N31 Fe1 N11 C14 137.53(18)
N21 Fe1 N11 C14 -126.70(18)
O2 Fe1 N11 C14 15.7(4)
C1 Fe1 N11 C14 4.9(2)
O1 Fe1 N11 N12 -179.94(9)
N31 Fe1 N11 N12 -44.69(10)
N21 Fe1 N11 N12 51.08(10)
O2 Fe1 N11 N12 -166.5(3)
C1 Fe1 N11 N12 -177.33(9)
C14 N11 N12 C16 -0.06(17)
Fe1 N11 N12 C16 -178.60(10)
C14 N11 N12 B1 174.26(14)
Fe1 N11 N12 B1 -4.28(17)
O1 Fe1 N21 C29 25.09(18)
N31 Fe1 N21 C29 -132.66(16)
N11 Fe1 N21 C29 139.51(16)
O2 Fe1 N21 C29 -35.11(17)
C1 Fe1 N21 C29 -9.37(18)
O1 Fe1 N21 N22 -166.93(9)
N31 Fe1 N21 N22 35.32(11)
N11 Fe1 N21 N22 -52.51(10)
O2 Fe1 N21 N22 132.86(10)
C1 Fe1 N21 N22 158.61(9)
C29 N21 N22 C31 1.01(17)
Fe1 N21 N22 C31 -170.54(10)
C29 N21 N22 B1 178.43(13)
Fe1 N21 N22 B1 6.89(16)
O1 Fe1 N31 C44 -15.11(19)
N21 Fe1 N31 C44 140.96(16)
N11 Fe1 N31 C44 -133.11(16)
O2 Fe1 N31 C44 39.49(16)
C1 Fe1 N31 C44 16.71(18)
O1 Fe1 N31 N32 170.36(9)
N21 Fe1 N31 N32 -33.57(11)
N11 Fe1 N31 N32 52.36(10)
O2 Fe1 N31 N32 -135.04(10)
C1 Fe1 N31 N32 -157.81(10)
C44 N31 N32 C46 -0.37(17)
Fe1 N31 N32 C46 175.78(10)
C44 N31 N32 B1 173.65(13)
Fe1 N31 N32 B1 -10.20(17)
C46 N32 B1 N12 118.02(17)
N31 N32 B1 N12 -54.58(18)
C46 N32 B1 N22 -122.46(17)
N31 N32 B1 N22 64.93(17)
C16 N12 B1 N32 -124.21(16)
N11 N12 B1 N32 62.70(18)
C16 N12 B1 N22 115.06(17)
N11 N12 B1 N22 -58.02(17)
C31 N22 B1 N32 114.43(17)
N21 N22 B1 N32 -62.37(17)
C31 N22 B1 N12 -125.78(16)
N21 N22 B1 N12 57.42(17)
Fe1 O2 C1 O1 -1.35(15)
Fe1 O2 C1 C2 178.01(15)
Fe1 O1 C1 O2 1.58(18)
Fe1 O1 C1 C2 -177.80(13)
O1 Fe1 C1 O2 -178.53(17)
N31 Fe1 C1 O2 51.66(11)
N21 Fe1 C1 O2 -60.47(11)
N11 Fe1 C1 O2 176.70(9)
N31 Fe1 C1 O1 -129.81(10)
N21 Fe1 C1 O1 118.06(11)
N11 Fe1 C1 O1 -4.77(15)
O2 Fe1 C1 O1 178.53(17)
O1 Fe1 C1 C2 11.3(7)
N31 Fe1 C1 C2 -118.5(7)
N21 Fe1 C1 C2 129.4(7)
N11 Fe1 C1 C2 6.6(7)
O2 Fe1 C1 C2 -170.1(8)
O2 C1 C2 C7 142.67(18)
O1 C1 C2 C7 -38.0(2)
Fe1 C1 C2 C7 -48.1(8)
O2 C1 C2 C3 -36.8(3)
O1 C1 C2 C3 142.55(17)
Fe1 C1 C2 C3 132.4(7)
C7 C2 C3 C4 0.9(3)
C1 C2 C3 C4 -179.59(18)
C2 C3 C4 C5 -1.9(3)
C3 C4 C5 C6 1.1(3)
C4 C5 C6 C7 0.6(3)
C3 C2 C7 C6 0.8(3)
C1 C2 C7 C6 -178.71(17)
C5 C6 C7 C2 -1.5(3)
C13 C8 C9 C10 1.9(3)
C14 C8 C9 C10 -179.75(17)
C8 C9 C10 C11 -2.5(3)
C9 C10 C11 C12 1.1(3)
C10 C11 C12 C13 1.0(3)
C11 C12 C13 C8 -1.6(3)
C9 C8 C13 C12 0.2(3)
C14 C8 C13 C12 -178.21(17)
N12 N11 C14 C15 0.29(18)
Fe1 N11 C14 C15 178.15(13)
N12 N11 C14 C8 -176.45(14)
Fe1 N11 C14 C8 1.4(3)
C9 C8 C14 N11 28.0(2)
C13 C8 C14 N11 -153.68(16)
C9 C8 C14 C15 -148.23(17)
C13 C8 C14 C15 30.1(2)
N11 C14 C15 C16 -0.41(19)
C8 C14 C15 C16 176.20(15)
N11 N12 C16 C15 -0.20(18)
B1 N12 C16 C15 -173.90(15)
N11 N12 C16 C17 174.64(14)
B1 N12 C16 C17 0.9(3)
C14 C15 C16 N12 0.36(18)
C14 C15 C16 C17 -174.30(16)
N12 C16 C17 C22 48.2(2)
C15 C16 C17 C22 -138.03(18)
N12 C16 C17 C18 -131.85(17)
C15 C16 C17 C18 42.0(2)
C22 C17 C18 C19 -1.1(2)
C16 C17 C18 C19 178.86(15)
C17 C18 C19 C20 -0.8(3)
C18 C19 C20 C21 1.8(3)
C19 C20 C21 C22 -0.8(3)
C20 C21 C22 C17 -1.1(3)
C18 C17 C22 C21 2.1(2)
C16 C17 C22 C21 -177.91(15)
C28 C23 C24 C25 1.0(3)
C29 C23 C24 C25 177.9(2)
C23 C24 C25 C26 0.1(4)
C24 C25 C26 C27 -1.1(4)
C25 C26 C27 C28 0.9(4)
C26 C27 C28 C23 0.2(3)
C24 C23 C28 C27 -1.2(3)
C29 C23 C28 C27 -178.12(18)
N22 N21 C29 C30 -1.68(17)
Fe1 N21 C29 C30 166.90(12)
N22 N21 C29 C23 174.00(14)
Fe1 N21 C29 C23 -17.4(2)
C28 C23 C29 N21 -30.6(2)
C24 C23 C29 N21 152.49(17)
C28 C23 C29 C30 144.20(18)
C24 C23 C29 C30 -32.7(3)
N21 C29 C30 C31 1.72(18)
C23 C29 C30 C31 -173.59(16)
N21 N22 C31 C30 0.06(17)
B1 N22 C31 C30 -177.00(15)
N21 N22 C31 C32 179.64(14)
B1 N22 C31 C32 2.6(3)
C29 C30 C31 N22 -1.06(18)
C29 C30 C31 C32 179.37(15)
N22 C31 C32 C33 50.0(2)
C30 C31 C32 C33 -130.52(19)
N22 C31 C32 C37 -132.54(18)
C30 C31 C32 C37 47.0(2)
C37 C32 C33 C34 1.0(3)
C31 C32 C33 C34 178.49(16)
C32 C33 C34 C35 -0.6(3)
C33 C34 C35 C36 0.0(3)
C34 C35 C36 C37 0.1(3)
C35 C36 C37 C32 0.3(3)
C33 C32 C37 C36 -0.8(3)
C31 C32 C37 C36 -178.43(18)
C43 C38 C39 C40 -0.2(3)
C44 C38 C39 C40 -178.33(16)
C38 C39 C40 C41 -0.7(3)
C39 C40 C41 C42 0.9(3)
C40 C41 C42 C43 -0.1(3)
C41 C42 C43 C38 -0.7(3)
C39 C38 C43 C42 0.9(3)
C44 C38 C43 C42 179.01(16)
N32 N31 C44 C45 0.26(17)
Fe1 N31 C44 C45 -174.54(12)
N32 N31 C44 C38 -178.68(14)
Fe1 N31 C44 C38 6.5(2)
C43 C38 C44 N31 33.3(2)
C39 C38 C44 N31 -148.59(16)
C43 C38 C44 C45 -145.44(18)
C39 C38 C44 C45 32.7(3)
N31 C44 C45 C46 -0.06(19)
C38 C44 C45 C46 178.81(15)
N31 N32 C46 C45 0.33(18)
B1 N32 C46 C45 -172.88(15)
N31 N32 C46 C47 176.84(14)
B1 N32 C46 C47 3.6(3)
C44 C45 C46 N32 -0.17(19)
C44 C45 C46 C47 -176.45(16)
N32 C46 C47 C48 52.4(2)
C45 C46 C47 C48 -131.82(19)
N32 C46 C47 C52 -127.21(18)
C45 C46 C47 C52 48.5(2)
C52 C47 C48 C49 1.7(3)
C46 C47 C48 C49 -177.92(15)
C47 C48 C49 C50 0.2(3)
C48 C49 C50 C51 -1.8(3)
C49 C50 C51 C52 1.5(3)
C50 C51 C52 C47 0.5(3)
C48 C47 C52 C51 -2.1(3)
C46 C47 C52 C51 177.56(16)
